data_2243912
loop_
_publ_author_name
'Fujii, Isao'

_publ_section_title
;
 Crystal structure of nafamostat dimesylate
;
_journal_coeditor_code TX2042
_journal_issue 10
_journal_name_full 'Acta Crystallographica Section E'
_journal_page_first 999
_journal_page_last 1002
_journal_paper_doi 10.1107/S2056989021009245
_journal_volume 77
_journal_year 2021
_chemical_compound_source 'see text'
_chemical_formula_iupac 'C19 H19 N5 O2 2+, 2C H3 O3 S -'
_chemical_formula_moiety 'C19 H19 N5 O2, 2(C H3 O3 S)'
_chemical_formula_sum 'C21 H25 N5 O8 S2'
_chemical_formula_weight 539.58
_chemical_name_systematic
'[Amino({6-[(4-{[amino(iminiumyl)methyl]amino}phenyl)carbonyloxy]naphthalen-2-yl})methylidene]azanium bis(methanesulfonate)'
_space_group_IT_number 14
_space_group_name_Hall '-P 2ybc'
_space_group_name_H-M_alt 'P 1 21/c 1'
_symmetry_cell_setting monoclinic
_symmetry_space_group_name_Hall '-P 2ybc'
_symmetry_space_group_name_H-M 'P 1 21/c 1'
_atom_sites_solution_hydrogens mixed
_atom_sites_solution_primary dual
_atom_sites_solution_secondary dual
_audit_conform_dict_name cif_core.dic
_audit_conform_dict_version 2.4.5
_audit_creation_method 'WinGX routine CIF_UPDATE'
_cell_angle_alpha 90
_cell_angle_beta 96.7460(10)
_cell_angle_gamma 90
_cell_formula_units_Z 4
_cell_length_a 11.06310(10)
_cell_length_b 9.72150(10)
_cell_length_c 21.9271(3)
_cell_measurement_reflns_used 17552
_cell_measurement_temperature 95(2)
_cell_measurement_theta_max 73.45
_cell_measurement_theta_min 4.96
_cell_volume 2341.93(5)
_computing_cell_refinement
;
Crysalis PRO (Rigaku, 2015)
;
_computing_data_collection
;
Crysalis PRO (Rigaku, 2015)
;
_computing_data_reduction
;
<i>SORTAV</i> (Blessing, 1995)
;
_computing_molecular_graphics
;
Ortep-3 for Windows (Farrugia, 2012), Mercury
(Macrae et al., 2020)
;
_computing_publication_material
;
Platon (Spek, 2020), WinGX (Farrugia, 2012) and publCIF
(Westrip, 2010)
;
_computing_structure_refinement
;
SHELXL (Sheldrick, 2015b)
;
_computing_structure_solution
;
SHELXT (Sheldrick, 2015a)
;
_diffrn_ambient_temperature 95(2)
_diffrn_detector 'CCD plate'
_diffrn_measured_fraction_theta_full 0.999
_diffrn_measured_fraction_theta_max 0.986
_diffrn_measurement_device 'quarter \C-circle diffractometer'
_diffrn_measurement_device_type 'a Rigaku XtaLAB P200 diffractometer'
_diffrn_measurement_method '\f or \w oscillation scans'
_diffrn_radiation_monochromator graphite
_diffrn_radiation_probe x-ray
_diffrn_radiation_type CuK\a
_diffrn_radiation_wavelength 1.54184
_diffrn_reflns_av_R_equivalents 0.058
_diffrn_reflns_av_unetI/netI 0.0499
_diffrn_reflns_limit_h_max 13
_diffrn_reflns_limit_h_min -13
_diffrn_reflns_limit_k_max 11
_diffrn_reflns_limit_k_min 0
_diffrn_reflns_limit_l_max 27
_diffrn_reflns_limit_l_min 0
_diffrn_reflns_number 4675
_diffrn_reflns_theta_full 67.684
_diffrn_reflns_theta_max 73.836
_diffrn_reflns_theta_min 4.024
_diffrn_source 'fine-focus sealed X-ray tube'
_diffrn_standards_number 0
_exptl_absorpt_coefficient_mu 2.586
_exptl_absorpt_correction_T_max 1
_exptl_absorpt_correction_T_min 0.46
_exptl_absorpt_correction_type multi-scan
_exptl_absorpt_process_details
;
(CrysAlis PRO; Rigaku, 2015)
;
_exptl_crystal_colour 'clear light colourless'
_exptl_crystal_density_diffrn 1.53
_exptl_crystal_density_method 'not measured'
_exptl_crystal_description octahedron
_exptl_crystal_F_000 1128
_exptl_crystal_size_max 0.4
_exptl_crystal_size_mid 0.3
_exptl_crystal_size_min 0.3
_refine_diff_density_max 0.636
_refine_diff_density_min -0.518
_refine_ls_extinction_method none
_refine_ls_goodness_of_fit_ref 1.07
_refine_ls_hydrogen_treatment mixed
_refine_ls_matrix_type full
_refine_ls_number_constraints 0
_refine_ls_number_parameters 363
_refine_ls_number_reflns 4675
_refine_ls_number_restraints 0
_refine_ls_restrained_S_all 1.07
_refine_ls_R_factor_all 0.0575
_refine_ls_R_factor_gt 0.0545
_refine_ls_shift/su_max 0.001
_refine_ls_shift/su_mean 0
_refine_ls_structure_factor_coef Fsqd
_refine_ls_weighting_details 'w=1/[\s^2^(Fo^2^)+(0.0324P)^2^+4.9921P] where P=(Fo^2^+2Fc^2^)/3'
_refine_ls_weighting_scheme calc
_refine_ls_wR_factor_gt 0.1249
_refine_ls_wR_factor_ref 0.1259
_reflns_number_gt 4457
_reflns_number_total 4675
_reflns_threshold_expression 'I > 2\s(I)'
_cod_data_source_file tx2042sup1.cif
_cod_data_source_block I
_cod_depositor_comments 'Adding full bibliography for 2243912.cif.'
_cod_original_sg_symbol_H-M 'P 21/c'
_cod_database_code 2243912
_cod_database_fobs_code 2243912
_shelx_estimated_absorpt_t_min 0.424
_shelx_estimated_absorpt_t_max 0.782

loop_
_symmetry_equiv_pos_as_xyz
'x, y, z'
'-x, y+1/2, -z+1/2'
'-x, -y, -z'
'x, -y-1/2, z-1/2'

loop_
_atom_site_type_symbol
_atom_site_label
_atom_site_fract_x
_atom_site_fract_y
_atom_site_fract_z
_atom_site_U_iso_or_equiv
_atom_site_adp_type
_atom_site_calc_flag
_atom_site_occupancy
_atom_site_disorder_assembly
_atom_site_disorder_group
C C1 0.1422(2) 0.5583(3) 0.56523(13) 0.0225(5) Uani d 1 . .
C C2 0.0580(2) 0.5892(3) 0.60620(13) 0.0237(5) Uani d 1 . .
H H2 0.061778 0.544066 0.644799 0.028 Uiso calc 1 . .
C C3 -0.0304(2) 0.6865(3) 0.58945(12) 0.0234(5) Uani d 1 . .
H H3 -0.086637 0.710328 0.617287 0.028 Uiso calc 1 . .
C C4 -0.0384(2) 0.7505(3) 0.53201(12) 0.0225(5) Uani d 1 . .
C C5 -0.1241(2) 0.8550(3) 0.51578(12) 0.0229(5) Uani d 1 . .
H H5 -0.177017 0.883065 0.544597 0.027 Uiso calc 1 . .
C C6 -0.1333(2) 0.9184(3) 0.45831(13) 0.0229(5) Uani d 1 . .
C C7 -0.0545(2) 0.8762(3) 0.41562(12) 0.0237(5) Uani d 1 . .
H H7 -0.060246 0.917718 0.376162 0.028 Uiso calc 1 . .
C C8 0.0302(2) 0.7756(3) 0.43105(12) 0.0228(5) Uani d 1 . .
H H8 0.081746 0.747936 0.401556 0.027 Uiso calc 1 . .
C C9 0.0437(2) 0.7116(3) 0.48926(12) 0.0221(5) Uani d 1 . .
C C10 0.1352(2) 0.6151(3) 0.50758(12) 0.0224(5) Uani d 1 . .
H H10 0.191808 0.589251 0.480271 0.027 Uiso calc 1 . .
C C12 0.3080(2) 0.4764(3) 0.63457(12) 0.0205(5) Uani d 1 . .
C C14 -0.2214(2) 1.0326(3) 0.44424(12) 0.0203(5) Uani d 1 . .
C C16 0.4005(2) 0.3658(3) 0.64313(12) 0.0206(5) Uani d 1 . .
C C17 0.4753(2) 0.3600(3) 0.69882(12) 0.0223(5) Uani d 1 . .
H H17 0.466534 0.426978 0.729554 0.027 Uiso calc 1 . .
C C18 0.5632(2) 0.2563(3) 0.70998(12) 0.0222(5) Uani d 1 . .
H H18 0.61345 0.252049 0.748167 0.027 Uiso calc 1 . .
C C19 0.5758(2) 0.1599(3) 0.66434(12) 0.0217(5) Uani d 1 . .
C C20 0.5019(2) 0.1658(3) 0.60820(12) 0.0237(5) Uani d 1 . .
H H20 0.51147 0.100093 0.577062 0.028 Uiso calc 1 . .
C C21 0.4145(2) 0.2678(3) 0.59814(12) 0.0229(5) Uani d 1 . .
H H21 0.363537 0.271047 0.560152 0.027 Uiso calc 1 . .
C C24 0.7756(2) 0.0499(3) 0.69864(12) 0.0212(5) Uani d 1 . .
C C30 0.7107(2) 0.5832(3) 0.76962(13) 0.0245(6) Uani d 1 . .
H H30A 0.661242 0.637008 0.738122 0.037 Uiso calc 1 . .
H H30B 0.734263 0.641357 0.805571 0.037 Uiso calc 1 . .
H H30C 0.663287 0.504665 0.781635 0.037 Uiso calc 1 . .
C C35 0.6293(2) -0.4167(3) 0.57039(13) 0.0262(6) Uani d 1 . .
H H35A 0.717501 -0.403331 0.578279 0.039 Uiso calc 1 . .
H H35B 0.607172 -0.441466 0.527188 0.039 Uiso calc 1 . .
H H35C 0.604676 -0.490755 0.596665 0.039 Uiso calc 1 . .
N N15 -0.3033(2) 1.0565(3) 0.48204(11) 0.0238(5) Uani d 1 . .
N N22 -0.2175(2) 1.1128(2) 0.39642(11) 0.0214(5) Uani d 1 . .
N N23 0.65733(19) 0.0475(2) 0.67377(11) 0.0242(5) Uani d 1 . .
N N25 0.8365(2) 0.1631(2) 0.71094(12) 0.0242(5) Uani d 1 . .
N N26 0.8283(2) -0.0718(2) 0.70825(12) 0.0252(5) Uani d 1 . .
O O11 0.23387(15) 0.46189(19) 0.57993(8) 0.0217(4) Uani d 1 . .
O O13 0.29656(16) 0.5684(2) 0.67019(9) 0.0255(4) Uani d 1 . .
O O28 0.80155(16) 0.44602(19) 0.68474(8) 0.0234(4) Uani d 1 . .
O O29 0.91327(16) 0.64512(19) 0.72854(9) 0.0252(4) Uani d 1 . .
O O31 0.90733(15) 0.43603(19) 0.78786(8) 0.0221(4) Uani d 1 . .
O O33 0.42506(16) -0.2921(2) 0.57331(10) 0.0308(5) Uani d 1 . .
O O34 0.59193(17) -0.1572(2) 0.54595(9) 0.0282(4) Uani d 1 . .
O O36 0.59191(19) -0.2314(2) 0.65057(9) 0.0308(4) Uani d 1 . .
S S27 0.84252(5) 0.52334(6) 0.73995(3) 0.01897(15) Uani d 1 . .
S S32 0.55448(5) -0.26334(6) 0.58663(3) 0.01882(15) Uani d 1 . .
H H22A -0.168(3) 1.102(3) 0.3710(14) 0.017(7) Uiso d 1 . .
H H25B 0.902(3) 0.162(3) 0.7333(14) 0.019(7) Uiso d 1 . .
H H22B -0.266(3) 1.177(3) 0.3897(13) 0.019(7) Uiso d 1 . .
H H25A 0.806(3) 0.244(4) 0.7016(17) 0.039(10) Uiso d 1 . .
H H26B 0.787(3) -0.150(4) 0.7025(17) 0.045(10) Uiso d 1 . .
H H15A -0.354(3) 1.132(4) 0.4725(17) 0.043(10) Uiso d 1 . .
H H26A 0.905(4) -0.078(4) 0.7167(18) 0.051(11) Uiso d 1 . .
H H15B -0.323(3) 0.994(4) 0.5063(18) 0.043(10) Uiso d 1 . .
H H23 0.627(4) -0.042(5) 0.6577(19) 0.062(12) Uiso d 1 . .

loop_
_atom_site_aniso_label
_atom_site_aniso_U_11
_atom_site_aniso_U_22
_atom_site_aniso_U_33
_atom_site_aniso_U_12
_atom_site_aniso_U_13
_atom_site_aniso_U_23
C1 0.0136(11) 0.0182(13) 0.0341(14) 0.0017(9) -0.0030(10) -0.0012(10)
C2 0.0163(12) 0.0241(14) 0.0307(14) -0.0010(10) 0.0023(10) 0.0018(11)
C3 0.0134(11) 0.0253(14) 0.0324(14) 0.0000(10) 0.0060(10) -0.0028(11)
C4 0.0129(11) 0.0224(13) 0.0319(14) -0.0016(10) 0.0021(10) -0.0035(11)
C5 0.0141(11) 0.0245(14) 0.0306(13) -0.0018(10) 0.0047(10) -0.0030(11)
C6 0.0126(11) 0.0194(13) 0.0359(14) -0.0009(9) 0.0002(10) -0.0011(11)
C7 0.0184(12) 0.0250(14) 0.0271(13) -0.0014(10) 0.0005(10) 0.0011(10)
C8 0.0160(12) 0.0217(13) 0.0301(13) 0.0023(10) 0.0008(10) -0.0031(10)
C9 0.0156(11) 0.0249(14) 0.0256(13) -0.0039(10) 0.0015(10) -0.0012(10)
C10 0.0177(12) 0.0224(14) 0.0277(13) -0.0004(10) 0.0051(10) -0.0012(10)
C12 0.0138(11) 0.0196(13) 0.0286(13) -0.0014(9) 0.0050(10) -0.0004(10)
C14 0.0114(11) 0.0187(13) 0.0303(13) -0.0028(9) 0.0000(9) -0.0012(10)
C16 0.0126(11) 0.0201(13) 0.0293(13) -0.0013(9) 0.0033(9) 0.0019(10)
C17 0.0170(12) 0.0255(14) 0.0244(12) -0.0037(10) 0.0018(10) 0.0002(10)
C18 0.0182(12) 0.0219(13) 0.0259(13) -0.0015(10) 0.0000(10) -0.0001(10)
C19 0.0144(11) 0.0218(13) 0.0290(13) -0.0016(10) 0.0029(10) 0.0020(10)
C20 0.0166(12) 0.0250(14) 0.0290(13) 0.0003(10) 0.0010(10) 0.0008(11)
C21 0.0209(12) 0.0217(13) 0.0270(13) -0.0021(10) 0.0069(10) 0.0000(10)
C24 0.0142(11) 0.0256(14) 0.0247(12) 0.0026(10) 0.0057(9) 0.0020(10)
C30 0.0151(12) 0.0286(15) 0.0301(14) 0.0051(10) 0.0035(10) 0.0020(11)
C35 0.0194(12) 0.0225(14) 0.0359(15) 0.0023(10) 0.0004(11) 0.0014(11)
N15 0.0169(10) 0.0226(12) 0.0324(12) 0.0037(9) 0.0054(9) 0.0062(10)
N22 0.0149(10) 0.0217(12) 0.0280(12) 0.0019(9) 0.0037(9) 0.0004(9)
N23 0.0137(10) 0.0245(12) 0.0334(12) 0.0027(9) -0.0012(9) -0.0001(10)
N25 0.0160(11) 0.0187(12) 0.0378(13) 0.0028(9) 0.0037(10) 0.0035(10)
N26 0.0146(11) 0.0202(12) 0.0409(14) 0.0014(9) 0.0034(9) 0.0005(10)
O11 0.0142(8) 0.0238(10) 0.0267(9) 0.0021(7) 0.0002(7) -0.0028(7)
O13 0.0184(9) 0.0270(10) 0.0310(10) 0.0029(7) 0.0019(7) -0.0023(8)
O28 0.0234(9) 0.0202(9) 0.0264(9) 0.0013(7) 0.0021(7) -0.0010(7)
O29 0.0202(9) 0.0200(10) 0.0358(10) -0.0005(7) 0.0059(8) 0.0036(8)
O31 0.0136(8) 0.0236(10) 0.0288(9) 0.0045(7) 0.0012(7) 0.0060(7)
O33 0.0126(9) 0.0248(10) 0.0547(13) 0.0006(7) 0.0027(8) 0.0066(9)
O34 0.0288(10) 0.0214(10) 0.0358(11) 0.0005(8) 0.0102(8) 0.0067(8)
O36 0.0398(11) 0.0225(10) 0.0282(10) 0.0011(8) -0.0038(8) 0.0013(8)
S27 0.0124(3) 0.0184(3) 0.0264(3) 0.0017(2) 0.0034(2) 0.0019(2)
S32 0.0117(3) 0.0167(3) 0.0281(3) 0.0007(2) 0.0021(2) 0.0025(2)

loop_
_atom_type_symbol
_atom_type_description
_atom_type_scat_dispersion_real
_atom_type_scat_dispersion_imag
_atom_type_scat_source
C C 0.0181 0.0091 'International Tables Vol C Tables 4.2.6.8 and 6.1.1.4'
H H 0 0 'International Tables Vol C Tables 4.2.6.8 and 6.1.1.4'
N N 0.0311 0.018 'International Tables Vol C Tables 4.2.6.8 and 6.1.1.4'
O O 0.0492 0.0322 'International Tables Vol C Tables 4.2.6.8 and 6.1.1.4'
S S 0.3331 0.5567 'International Tables Vol C Tables 4.2.6.8 and 6.1.1.4'

loop_
_geom_angle_atom_site_label_1
_geom_angle_atom_site_label_2
_geom_angle_atom_site_label_3
_geom_angle_site_symmetry_1
_geom_angle_site_symmetry_3
_geom_angle
_geom_angle_publ_flag
C10 C1 O11 . . 116.5(2) ?
C10 C1 C2 . . 122.3(2) ?
O11 C1 C2 . . 121.2(2) ?
C3 C2 C1 . . 118.7(2) ?
C3 C2 H2 . . 120.6 ?
C1 C2 H2 . . 120.6 ?
C2 C3 C4 . . 120.8(2) ?
C2 C3 H3 . . 119.6 ?
C4 C3 H3 . . 119.6 ?
C3 C4 C5 . . 121.2(2) ?
C3 C4 C9 . . 119.7(2) ?
C5 C4 C9 . . 119.1(2) ?
C6 C5 C4 . . 121.5(2) ?
C6 C5 H5 . . 119.3 ?
C4 C5 H5 . . 119.3 ?
C5 C6 C7 . . 119.0(2) ?
C5 C6 C14 . . 119.6(2) ?
C7 C6 C14 . . 121.3(2) ?
C8 C7 C6 . . 120.1(2) ?
C8 C7 H7 . . 120 ?
C6 C7 H7 . . 120 ?
C7 C8 C9 . . 122.3(2) ?
C7 C8 H8 . . 118.8 ?
C9 C8 H8 . . 118.8 ?
C10 C9 C8 . . 123.3(2) ?
C10 C9 C4 . . 118.7(2) ?
C8 C9 C4 . . 117.9(2) ?
C1 C10 C9 . . 119.6(2) ?
C1 C10 H10 . . 120.2 ?
C9 C10 H10 . . 120.2 ?
O13 C12 O11 . . 122.9(2) ?
O13 C12 C16 . . 125.5(2) ?
O11 C12 C16 . . 111.6(2) ?
N22 C14 N15 . . 119.1(2) ?
N22 C14 C6 . . 121.9(2) ?
N15 C14 C6 . . 119.0(2) ?
C17 C16 C21 . . 119.3(2) ?
C17 C16 C12 . . 118.1(2) ?
C21 C16 C12 . . 122.6(2) ?
C16 C17 C18 . . 120.7(2) ?
C16 C17 H17 . . 119.7 ?
C18 C17 H17 . . 119.7 ?
C19 C18 C17 . . 119.0(2) ?
C19 C18 H18 . . 120.5 ?
C17 C18 H18 . . 120.5 ?
C18 C19 C20 . . 120.6(2) ?
C18 C19 N23 . . 122.1(2) ?
C20 C19 N23 . . 117.2(2) ?
C21 C20 C19 . . 119.7(3) ?
C21 C20 H20 . . 120.2 ?
C19 C20 H20 . . 120.2 ?
C20 C21 C16 . . 120.7(3) ?
C20 C21 H21 . . 119.6 ?
C16 C21 H21 . . 119.6 ?
N25 C24 N26 . . 121.0(2) ?
N25 C24 N23 . . 123.3(2) ?
N26 C24 N23 . . 115.7(2) ?
S27 C30 H30A . . 109.5 ?
S27 C30 H30B . . 109.5 ?
H30A C30 H30B . . 109.5 ?
S27 C30 H30C . . 109.5 ?
H30A C30 H30C . . 109.5 ?
H30B C30 H30C . . 109.5 ?
S32 C35 H35A . . 109.5 ?
S32 C35 H35B . . 109.5 ?
H35A C35 H35B . . 109.5 ?
S32 C35 H35C . . 109.5 ?
H35A C35 H35C . . 109.5 ?
H35B C35 H35C . . 109.5 ?
C14 N15 H15A . . 116(2) ?
C14 N15 H15B . . 120(3) ?
H15A N15 H15B . . 121(3) ?
C14 N22 H22A . . 123(2) ?
C14 N22 H22B . . 121(2) ?
H22A N22 H22B . . 116(3) ?
C24 N23 C19 . . 127.7(2) ?
C24 N23 H23 . . 115(2) ?
C19 N23 H23 . . 117(2) ?
C24 N25 H25B . . 121(2) ?
C24 N25 H25A . . 122(2) ?
H25B N25 H25A . . 116(3) ?
C24 N26 H26B . . 122(2) ?
C24 N26 H26A . . 120(3) ?
H26B N26 H26A . . 117(4) ?
C12 O11 C1 . . 118.4(2) ?
O28 S27 O29 . . 113.51(11) ?
O28 S27 O31 . . 112.04(11) ?
O29 S27 O31 . . 111.41(11) ?
O28 S27 C30 . . 106.72(12) ?
O29 S27 C30 . . 106.21(12) ?
O31 S27 C30 . . 106.39(12) ?
O36 S32 O33 . . 113.48(13) ?
O36 S32 O34 . . 111.82(12) ?
O33 S32 O34 . . 110.96(12) ?
O36 S32 C35 . . 106.84(13) ?
O33 S32 C35 . . 105.73(12) ?
O34 S32 C35 . . 107.57(12) ?

loop_
_geom_bond_atom_site_label_1
_geom_bond_atom_site_label_2
_geom_bond_site_symmetry_2
_geom_bond_distance
_geom_bond_publ_flag
C1 O11 . 1.391(3) y
C1 C2 . 1.401(4) ?
C1 C10 . 1.373(4) ?
C10 H10 . 0.95 ?
C12 O13 . 1.204(3) y
C12 O11 . 1.377(3) y
C12 C16 . 1.481(3) ?
C14 N22 . 1.311(3) y
C14 N15 . 1.319(3) y
C16 C21 . 1.393(4) ?
C16 C17 . 1.393(4) ?
C17 H17 . 0.95 ?
C17 C18 . 1.402(4) ?
C18 H18 . 0.95 ?
C18 C19 . 1.390(4) ?
C19 N23 . 1.417(3) y
C19 C20 . 1.397(4) ?
C2 H2 . 0.95 ?
C2 C3 . 1.379(4) ?
C20 H20 . 0.95 ?
C20 C21 . 1.384(4) ?
C21 H21 . 0.95 ?
C24 N26 . 1.325(3) y
C24 N25 . 1.302(4) y
C24 N23 . 1.357(3) y
C3 H3 . 0.95 ?
C3 C4 . 1.398(4) ?
C30 S27 . 1.764(3) y
C30 H30C . 0.98 ?
C30 H30B . 0.98 ?
C30 H30A . 0.98 ?
C35 S32 . 1.762(3) y
C35 H35C . 0.98 ?
C35 H35B . 0.98 ?
C35 H35A . 0.98 ?
C4 C9 . 1.430(4) ?
C4 C5 . 1.407(4) ?
C5 H5 . 0.95 ?
C5 C6 . 1.396(4) ?
C6 C7 . 1.413(4) ?
C6 C14 . 1.486(3) ?
C7 H7 . 0.95 ?
C7 C8 . 1.369(4) ?
C8 H8 . 0.95 ?
C8 C9 . 1.412(4) ?
C9 C10 . 1.403(4) ?
N15 H15B . 0.85(4) ?
N15 H15A . 0.93(4) ?
N22 H22B . 0.83(3) ?
N22 H22A . 0.83(3) ?
N23 H23 . 0.99(4) ?
N25 H25B . 0.83(3) ?
N25 H25A . 0.87(4) ?
N26 H26B . 0.89(4) ?
N26 H26A . 0.85(4) ?
O28 S27 . 1.4515(19) y
O29 S27 . 1.4570(19) y
O31 S27 . 1.4700(18) y
O33 S32 . 1.4545(18) y
O34 S32 . 1.4553(19) y
O36 S32 . 1.448(2) y

loop_
_geom_hbond_atom_site_label_D
_geom_hbond_atom_site_label_H
_geom_hbond_atom_site_label_A
_geom_hbond_site_symmetry_A
_geom_hbond_distance_DH
_geom_hbond_distance_HA
_geom_hbond_distance_DA
_geom_hbond_angle_DHA
_geom_hbond_publ_flag
C18 H18 O13 2_646 0.95 2.64 3.419(3) 139.7 yes
C30 H30A O36 1_565 0.98 2.36 3.314(3) 164.6 yes
N15 H15A O33 3_566 0.93(4) 1.97(4) 2.854(3) 159(3) yes
N15 H15A O34 3_566 0.93(4) 2.63(4) 3.327(3) 132(3) yes
N15 H15A S32 3_566 0.93(4) 2.75(4) 3.612(2) 154(3) yes
N15 H15B O34 1_465 0.85(4) 2.00(4) 2.830(3) 164(4) yes
N22 H22A O31 4_475 0.83(3) 2.12(3) 2.928(3) 162(3) yes
N22 H22B O33 3_566 0.83(3) 2.31(3) 3.018(3) 144(3) yes
N23 H23 O36 . 0.99(4) 1.88(5) 2.836(3) 163(4) yes
N23 H23 S32 . 0.99(4) 2.72(4) 3.683(2) 166(3) yes
N25 H25A O28 . 0.87(4) 2.00(4) 2.827(3) 159(3) yes
N25 H25A S27 . 0.87(4) 2.86(4) 3.558(2) 139(3) yes
N25 H25B O29 2_746 0.83(3) 2.12(3) 2.931(3) 167(3) yes
N26 H26A O31 2_746 0.85(4) 2.10(4) 2.916(3) 163(4) yes
N26 H26A S27 2_746 0.85(4) 3.01(4) 3.799(2) 156(3) yes
N26 H26B O29 1_545 0.89(4) 2.46(4) 2.925(3) 113(3) yes
N26 H26B O36 . 0.89(4) 2.45(4) 3.174(3) 139(3) yes
C30 H30B Cg(C) 1_545 0.98 2.96 3.405(3) 109 yes
